data_7716140
loop_
_publ_author_name
'Kuppusamy, Senthil Kumar'
'Mizuno, Asato'
'K&#xe4;mmerer, Lea'
'Salamon, Soma'
'Heinrich, Beno&#xee;t'
'Bailly, Corinne'
'&#x160;alitro&#x161;, Ivan'
'Wende, Heiko'
'Ruben, Mario'

_publ_section_title
;
 Lattice solvent- and substituent-dependent spin-crossover in isomeric
 iron(II) complexes.
;
_journal_issue 26
_journal_name_full 'Dalton transactions (Cambridge, England : 2003)'
_journal_page_first 10851
_journal_page_last 10865
_journal_paper_doi 10.1039/d4dt00429a
_journal_volume 53
_journal_year 2024
_chemical_formula_moiety 'C28 H26 Fe N10 O4, 2(B F4), C2 H3 N'
_chemical_formula_sum 'C30 H29 B2 F8 Fe N11 O4'
_chemical_formula_weight 837.11
_space_group_crystal_system monoclinic
_space_group_IT_number 14
_space_group_name_Hall '-P 2yn'
_space_group_name_H-M_alt 'P 1 21/n 1'
_atom_sites_solution_hydrogens geom
_atom_sites_solution_primary dual
_atom_sites_solution_secondary difmap
_audit_creation_date 2024-02-01
_audit_creation_method
;
Olex2 1.5
(compiled 2023.08.24 svn.re1ec1418 for OlexSys, GUI svn.r6817)
;
_audit_update_record
;
2024-02-05 deposited with the CCDC.	2024-05-15 downloaded from the CCDC.
;
_cell_angle_alpha 90
_cell_angle_beta 99.3980(10)
_cell_angle_gamma 90
_cell_formula_units_Z 4
_cell_length_a 10.7191(2)
_cell_length_b 24.0393(3)
_cell_length_c 14.5992(2)
_cell_measurement_reflns_used 27707
_cell_measurement_temperature 300
_cell_measurement_theta_max 27.0560
_cell_measurement_theta_min 1.7670
_cell_volume 3711.42(10)
_computing_cell_refinement 'CrysAlisPro 1.171.40.67a (Rigaku OD, 2019)'
_computing_data_collection 'CrysAlisPro 1.171.40.67a (Rigaku OD, 2019)'
_computing_data_reduction 'CrysAlisPro 1.171.40.67a (Rigaku OD, 2019)'
_computing_molecular_graphics 'Olex2 1.5 (Dolomanov et al., 2009)'
_computing_publication_material 'Olex2 1.5 (Dolomanov et al., 2009)'
_computing_structure_refinement 'SHELXL 2018/3 (Sheldrick, 2015)'
_computing_structure_solution 'SHELXT 2018/2 (Sheldrick, 2018)'
_diffrn_ambient_temperature 300
_diffrn_detector 'imaging plate (34 cm diameter)'
_diffrn_measured_fraction_theta_full 0.998
_diffrn_measured_fraction_theta_max 0.999
_diffrn_measurement_details
;
List of Runs (angles in degrees, time in seconds):

  # Type    Start    End  Width  t~exp~   \w     \q     \k     \f   Frames
#--------------------------------------------------------------------------
  1  \w    -90.00  90.00   1.00  300.60    --    0.00 180.00 120.00  180
  2  \w    -90.00  90.00   1.00  300.60    --    0.00 180.00 298.00  180
;
_diffrn_measurement_device '2-circle goniometer'
_diffrn_measurement_device_type 'STOE IPDS2T'
_diffrn_measurement_method '\w scans'
_diffrn_orient_matrix_type 'CrysAlisPro convention (1999,Acta A55,543-557)'
_diffrn_orient_matrix_UB_11 -0.0324150000
_diffrn_orient_matrix_UB_12 0.0205631000
_diffrn_orient_matrix_UB_13 0.0218397000
_diffrn_orient_matrix_UB_21 0.0341093000
_diffrn_orient_matrix_UB_22 0.0211343000
_diffrn_orient_matrix_UB_23 -0.0191638000
_diffrn_orient_matrix_UB_31 -0.0477864000
_diffrn_orient_matrix_UB_32 0.0011196000
_diffrn_orient_matrix_UB_33 -0.0397580000
_diffrn_radiation_monochromator 'plane graphite'
_diffrn_radiation_probe x-ray
_diffrn_radiation_type 'Mo K\a'
_diffrn_radiation_wavelength 0.71073
_diffrn_reflns_av_R_equivalents 0.0503
_diffrn_reflns_av_unetI/netI 0.0239
_diffrn_reflns_Laue_measured_fraction_full 0.998
_diffrn_reflns_Laue_measured_fraction_max 0.999
_diffrn_reflns_limit_h_max 13
_diffrn_reflns_limit_h_min -13
_diffrn_reflns_limit_k_max 30
_diffrn_reflns_limit_k_min -30
_diffrn_reflns_limit_l_max 18
_diffrn_reflns_limit_l_min -18
_diffrn_reflns_number 58355
_diffrn_reflns_point_group_measured_fraction_full 0.998
_diffrn_reflns_point_group_measured_fraction_max 0.999
_diffrn_reflns_theta_full 25.242
_diffrn_reflns_theta_max 27.099
_diffrn_reflns_theta_min 2.104
_diffrn_source 'fine-focus sealed X-ray tube'
_diffrn_source_type 'Enhance (Mo) X-ray Source'
_exptl_absorpt_coefficient_mu 0.498
_exptl_absorpt_correction_T_max 1.00000
_exptl_absorpt_correction_T_min 0.91310
_exptl_absorpt_correction_type multi-scan
_exptl_absorpt_process_details
;
CrysAlisPro 1.171.40.67a (Rigaku Oxford Diffraction, 2019)
Empirical absorption correction using spherical harmonics,
 implemented in SCALE3 ABSPACK scaling algorithm.
;
_exptl_crystal_colour red
_exptl_crystal_colour_primary red
_exptl_crystal_density_diffrn 1.498
_exptl_crystal_description block
_exptl_crystal_F_000 1704
_exptl_crystal_size_max 0.44
_exptl_crystal_size_mid 0.29
_exptl_crystal_size_min 0.19
_refine_diff_density_max 0.374
_refine_diff_density_min -0.291
_refine_diff_density_rms 0.055
_refine_ls_extinction_method none
_refine_ls_goodness_of_fit_ref 1.042
_refine_ls_hydrogen_treatment constr
_refine_ls_matrix_type full
_refine_ls_number_parameters 590
_refine_ls_number_reflns 8179
_refine_ls_number_restraints 130
_refine_ls_restrained_S_all 1.040
_refine_ls_R_factor_all 0.0620
_refine_ls_R_factor_gt 0.0486
_refine_ls_shift/su_max 0.002
_refine_ls_shift/su_mean 0.000
_refine_ls_structure_factor_coef Fsqd
_refine_ls_weighting_details 'w=1/[\s^2^(Fo^2^)+(0.0737P)^2^+1.5487P] where P=(Fo^2^+2Fc^2^)/3'
_refine_ls_weighting_scheme calc
_refine_ls_wR_factor_gt 0.1298
_refine_ls_wR_factor_ref 0.1400
_reflns_Friedel_coverage 0.000
_reflns_number_gt 6534
_reflns_number_total 8179
_reflns_threshold_expression 'I > 2\s(I)'
_cod_data_source_file d4dt00429a2.cif
_cod_data_source_block skr369
_cod_depositor_comments 'Adding full bibliography for 7716135--7716142.cif.'
_cod_database_code 7716140
_shelx_shelxl_version_number 2018/3
_chemical_oxdiff_formula 'C H N O B F'
_shelx_space_group_comment
;
The symmetry employed for this shelxl refinement is uniquely defined
by the following loop, which should always be used as a source of
symmetry information in preference to the above space-group names.
They are only intended as comments.
;
_shelx_estimated_absorpt_t_max 0.911
_shelx_estimated_absorpt_t_min 0.811
_reflns_odcompleteness_completeness 99.87
_reflns_odcompleteness_iscentric 1
_reflns_odcompleteness_theta 27.04
_olex2_refinement_description
;
1. Fixed Uiso
 At 1.2 times of:
  All C(H) groups, All C(H,H) groups, All C(H,H,H,H) groups
 At 1.5 times of:
  All C(H,H,H) groups
2. Restrained distances
 F2G-B2B
 1.44 with sigma of 0.02
 C27-C28A = C27-C28B
 1.54 with sigma of 0.02
 B2B-F2G \\sim B2B-F2F \\sim B2B-F2H \\sim B2B-F2E
 with sigma of 0.02
3. Uiso/Uaniso restraints and constraints
F1J \\sim F1E \\sim F1B \\sim F1F \\sim F1K \\sim F1D \\sim F1H \\sim F1I \\sim
F1A: within 2A with sigma of 0.04 and sigma for terminal atoms of 0.08 within 2A
F2C \\sim F2G: within 2A with sigma of 0.04 and sigma for terminal atoms of
0.08 within 2A
F2H \\sim F2D: within 2A with sigma of 0.04 and sigma for terminal atoms of
0.08 within 2A
Uanis(C28A) = Uanis(C28B)
Uanis(F2B) = Uanis(F2F)
Uanis(F2A) = Uanis(F2E)
Uanis(B2B) = Uanis(B2A)
Uanis(F2C) = Uanis(F2G)
4. Others
 1*[Sof(F1D)+Sof(F1A)+Sof(F1B)]+1*[Sof(F1H)+Sof(F1E)+Sof(F1F)]+1*[Sof(F1I)+
 Sof(F1J)+Sof(F1K)]=1 with esd of 0.0001
 Sof(H27C)=Sof(H27D)=Sof(C28B)=Sof(H28D)=Sof(H28E)=Sof(H28F)=1-FVAR(1)
 Sof(H27A)=Sof(H27B)=Sof(C28A)=Sof(H28A)=Sof(H28B)=Sof(H28C)=FVAR(1)
 Sof(F1D)=Sof(F1A)=Sof(F1B)=FVAR(2)
 Sof(F2G)=Sof(F2F)=Sof(F2H)=Sof(F2E)=Sof(B2B)=1-FVAR(3)
 Sof(F2D)=Sof(F2A)=Sof(F2C)=Sof(F2B)=Sof(B2A)=FVAR(3)
 Sof(F1H)=Sof(F1E)=Sof(F1F)=FVAR(4)
 Sof(F1I)=Sof(F1J)=Sof(F1K)=FVAR(5)
5.a Secondary CH2 refined with riding coordinates:
 C27(H27A,H27B), C27(H27C,H27D), C13(H13A,H13B)
5.b Me refined with riding coordinates:
 C28A(H28A,H28B,H28C), C28B(H28D,H28E,H28F)
5.c Aromatic/amide H refined with riding coordinates:
 C19(H19), C21(H21), C5(H5), C7(H7), C25(H25), C9(H9), C15(H15), C11(H11),
 C23(H23), C10(H10), C1(H1), C24(H24), C16(H16), C2(H2), C3(H3), C17(H17)
5.d Idealised Me refined as rotating group:
 C30(H30A,H30B,H30C), C14(H14A,H14B,H14C)
;
_olex2_submission_special_instructions 'No special instructions were received'
_oxdiff_exptl_absorpt_empirical_details
;
Empirical correction (ABSPACK) includes:
- Absorption correction using spherical harmonics
- Frame scaling
;
_oxdiff_exptl_absorpt_empirical_full_max 1.248
_oxdiff_exptl_absorpt_empirical_full_min 0.817

loop_
_space_group_symop_operation_xyz
'x, y, z'
'-x+1/2, y+1/2, -z+1/2'
'-x, -y, -z'
'x-1/2, -y-1/2, z-1/2'

loop_
_atom_site_label
_atom_site_type_symbol
_atom_site_fract_x
_atom_site_fract_y
_atom_site_fract_z
_atom_site_U_iso_or_equiv
_atom_site_adp_type
_atom_site_occupancy
_atom_site_site_symmetry_order
_atom_site_calc_flag
_atom_site_refinement_flags_posn
_atom_site_refinement_flags_adp
_atom_site_refinement_flags_occupancy
_atom_site_disorder_assembly
_atom_site_disorder_group
Fe1 Fe 0.31409(3) 0.68145(2) 0.71923(2) 0.03788(11) Uani 1 1 d . . . . .
N8 N 0.20933(16) 0.67806(7) 0.81208(11) 0.0388(4) Uani 1 1 d . . . . .
N3 N 0.41757(16) 0.67419(7) 0.62603(11) 0.0399(4) Uani 1 1 d . . . . .
N9 N 0.34150(17) 0.74252(7) 0.88599(11) 0.0425(4) Uani 1 1 d . . . . .
N6 N 0.18998(17) 0.62670(7) 0.66276(11) 0.0448(4) Uani 1 1 d . . . . .
N4 N 0.29130(17) 0.74064(7) 0.55126(11) 0.0431(4) Uani 1 1 d . . . . .
N5 N 0.23772(17) 0.73943(7) 0.63117(12) 0.0437(4) Uani 1 1 d . . . . .
N7 N 0.10235(17) 0.61333(7) 0.71871(12) 0.0457(4) Uani 1 1 d . . . . .
O4 O -0.0394(2) 0.59921(8) 1.03083(13) 0.0785(6) Uani 1 1 d . . . . .
N1 N 0.42942(18) 0.62237(7) 0.77492(12) 0.0468(4) Uani 1 1 d . . . . .
O3 O 0.0228(2) 0.67846(9) 1.10396(13) 0.0726(5) Uani 1 1 d . . . . .
F1L F 0.80038(19) 0.64850(9) 0.73593(17) 0.1109(7) Uani 1 1 d . . . . .
N10 N 0.39630(17) 0.73852(7) 0.80665(12) 0.0441(4) Uani 1 1 d . . . . .
O1 O 0.6028(2) 0.67103(9) 0.33447(13) 0.0759(6) Uani 1 1 d . . . . .
N2 N 0.51426(18) 0.60638(8) 0.71859(12) 0.0481(4) Uani 1 1 d . . . . .
F2D F 0.8053(7) 0.4751(3) 0.7237(5) 0.128(3) Uani 0.765(3) 1 d . U P A 1
C22 C 0.23858(19) 0.70735(8) 0.89109(13) 0.0392(4) Uani 1 1 d . . . . .
C18 C 0.11675(19) 0.64027(8) 0.80445(13) 0.0406(4) Uani 1 1 d . . . . .
C4 C 0.5050(2) 0.63403(9) 0.63300(14) 0.0425(4) Uani 1 1 d . . . . .
C20 C 0.0818(2) 0.65966(9) 0.95659(14) 0.0440(5) Uani 1 1 d . . . . .
C19 C 0.0502(2) 0.62884(9) 0.87539(14) 0.0448(5) Uani 1 1 d . . . . .
H19 H -0.012726 0.601851 0.869324 0.054 Uiso 1 1 calc R U . . .
O2 O 0.6860(2) 0.59747(9) 0.41734(15) 0.0859(7) Uani 1 1 d . . . . .
C6 C 0.5453(2) 0.65324(9) 0.48255(14) 0.0460(5) Uani 1 1 d . . . . .
C8 C 0.39117(19) 0.70328(8) 0.54681(13) 0.0396(4) Uani 1 1 d . . . . .
C26 C 0.0188(2) 0.64791(10) 1.03917(16) 0.0523(5) Uani 1 1 d . . . . .
C21 C 0.1757(2) 0.70036(9) 0.96551(14) 0.0438(5) Uani 1 1 d . . . . .
H21 H 0.195042 0.721747 1.019034 0.053 Uiso 1 1 calc R U . . .
C5 C 0.5722(2) 0.62142(9) 0.56312(15) 0.0480(5) Uani 1 1 d . . . . .
H5 H 0.632239 0.593175 0.569305 0.058 Uiso 1 1 calc R U . . .
C7 C 0.4536(2) 0.69489(9) 0.47280(14) 0.0447(5) Uani 1 1 d . . . . .
H7 H 0.435524 0.715980 0.418866 0.054 Uiso 1 1 calc R U . . .
F2A F 0.7692(4) 0.50499(16) 0.5836(3) 0.1220(13) Uani 0.765(3) 1 d . . P A 1
C25 C 0.4832(2) 0.77811(10) 0.81445(16) 0.0534(5) Uani 1 1 d . . . . .
H25 H 0.535950 0.785118 0.771130 0.064 Uiso 1 1 calc R U . . .
C9 C 0.2373(2) 0.78144(10) 0.49293(16) 0.0539(5) Uani 1 1 d . . . . .
H9 H 0.257073 0.790329 0.434996 0.065 Uiso 1 1 calc R U . . .
C12 C 0.6129(2) 0.64222(11) 0.40196(17) 0.0558(6) Uani 1 1 d . . . . .
C15 C 0.1544(3) 0.59818(10) 0.58474(16) 0.0580(6) Uani 1 1 d . . . . .
H15 H 0.196607 0.598528 0.533904 0.070 Uiso 1 1 calc R U . . .
C11 C 0.1514(2) 0.77919(10) 0.62098(17) 0.0544(5) Uani 1 1 d . . . . .
H11 H 0.099544 0.787804 0.664231 0.065 Uiso 1 1 calc R U . . .
C23 C 0.3955(2) 0.78479(10) 0.94123(16) 0.0537(5) Uani 1 1 d . . . . .
H23 H 0.375078 0.795586 0.998141 0.064 Uiso 1 1 calc R U . . .
C10 C 0.1488(3) 0.80662(11) 0.53579(19) 0.0622(6) Uani 1 1 d . . . . .
H10 H 0.096894 0.836195 0.513111 0.075 Uiso 1 1 calc R U . . .
C1 C 0.4555(3) 0.59033(10) 0.84962(16) 0.0601(6) Uani 1 1 d . . . . .
H1 H 0.412945 0.591603 0.900208 0.072 Uiso 1 1 calc R U . . .
F2C F 0.7244(4) 0.41457(18) 0.6081(2) 0.1319(16) Uani 0.765(3) 1 d . U P A 1
C24 C 0.4847(3) 0.80801(11) 0.89704(18) 0.0608(6) Uani 1 1 d . . . . .
H24 H 0.536786 0.837956 0.917596 0.073 Uiso 1 1 calc R U . . .
C16 C 0.0452(3) 0.56772(12) 0.58985(19) 0.0694(7) Uani 1 1 d . . . . .
H16 H 0.002282 0.544790 0.543896 0.083 Uiso 1 1 calc R U . . .
C2 C 0.5553(3) 0.55458(12) 0.84188(19) 0.0725(8) Uani 1 1 d . . . . .
H2 H 0.590673 0.528348 0.885309 0.087 Uiso 1 1 calc R U . . .
C3 C 0.5911(3) 0.56544(11) 0.75834(19) 0.0632(6) Uani 1 1 d . . . . .
H3 H 0.655706 0.548120 0.733556 0.076 Uiso 1 1 calc R U . . .
F2B F 0.9207(3) 0.44299(14) 0.6308(2) 0.1238(11) Uani 0.765(3) 1 d . . P A 1
C17 C 0.0133(3) 0.57782(10) 0.67459(18) 0.0593(6) Uani 1 1 d . . . . .
H17 H -0.055683 0.563357 0.697847 0.071 Uiso 1 1 calc R U . . .
C27 C -0.0970(4) 0.58036(15) 1.1097(3) 0.0957(11) Uani 1 1 d D . . . .
H27A H -0.175370 0.600121 1.111786 0.115 Uiso 0.731(15) 1 calc R U P B 1
H27B H -0.040091 0.586594 1.167593 0.115 Uiso 0.731(15) 1 calc R U P B 1
H27C H -0.131904 0.611557 1.139204 0.115 Uiso 0.269(15) 1 calc R U P B 2
H27D H -0.034961 0.561771 1.155303 0.115 Uiso 0.269(15) 1 calc R U P B 2
C13 C 0.7473(4) 0.57651(16) 0.3423(3) 0.1006(12) Uani 1 1 d . . . . .
H13A H 0.746140 0.604753 0.294748 0.121 Uiso 1 1 calc R U . . .
H13B H 0.834629 0.567125 0.365882 0.121 Uiso 1 1 calc R U . . .
F1D F 0.8063(18) 0.7334(6) 0.7973(6) 0.122(4) Uani 0.412(3) 1 d . U P C 1
B1A B 0.8090(3) 0.70445(13) 0.72074(18) 0.0560(7) Uani 1 1 d . . . . .
F1A F 0.7098(13) 0.7243(4) 0.6538(9) 0.092(4) Uani 0.412(3) 1 d . U P C 1
B2A B 0.8014(6) 0.4577(3) 0.6375(4) 0.0744(12) Uani 0.765(3) 1 d . . P A 1
C29 C 0.3628(4) 0.61006(18) 0.1226(3) 0.1018(12) Uani 1 1 d . . . . .
C30 C 0.3304(4) 0.64002(18) 0.2001(3) 0.1012(11) Uani 1 1 d . . . . .
H30A H 0.240065 0.642671 0.194175 0.152 Uiso 1 1 calc R U . . .
H30B H 0.366080 0.676701 0.201651 0.152 Uiso 1 1 calc R U . . .
H30C H 0.363287 0.620788 0.256542 0.152 Uiso 1 1 calc R U . . .
F1B F 0.9223(10) 0.7145(3) 0.6875(12) 0.103(3) Uani 0.412(3) 1 d . U P C 1
N11 N 0.3860(7) 0.5872(2) 0.0614(3) 0.192(3) Uani 1 1 d . . . . .
C14 C 0.6812(6) 0.5287(2) 0.3044(4) 0.171(3) Uani 1 1 d . . . . .
H14A H 0.612784 0.539638 0.256982 0.256 Uiso 1 1 calc R U . . .
H14B H 0.648270 0.509052 0.352523 0.256 Uiso 1 1 calc R U . . .
H14C H 0.737876 0.504838 0.278006 0.256 Uiso 1 1 calc R U . . .
C28A C -0.1213(14) 0.5199(3) 1.0943(7) 0.163(5) Uani 0.731(15) 1 d D . P B 1
H28A H -0.159363 0.505061 1.144273 0.245 Uiso 0.731(15) 1 calc R U P B 1
H28B H -0.177390 0.514456 1.036657 0.245 Uiso 0.731(15) 1 calc R U P B 1
H28C H -0.042897 0.501007 1.092140 0.245 Uiso 0.731(15) 1 calc R U P B 1
C28B C -0.200(3) 0.5408(10) 1.0695(16) 0.163(5) Uani 0.269(15) 1 d D . P B 2
H28D H -0.241378 0.526808 1.118118 0.245 Uiso 0.269(15) 1 calc R U P B 2
H28E H -0.259719 0.559828 1.024279 0.245 Uiso 0.269(15) 1 calc R U P B 2
H28F H -0.163364 0.510344 1.040281 0.245 Uiso 0.269(15) 1 calc R U P B 2
F2G F 0.6438(12) 0.4518(5) 0.6304(7) 0.1319(16) Uani 0.235(3) 1 d D U P A 2
F1H F 0.713(2) 0.7255(8) 0.7605(13) 0.139(6) Uani 0.287(3) 1 d . U P C 2
F1E F 0.790(2) 0.7169(5) 0.6339(7) 0.103(4) Uani 0.287(3) 1 d . U P C 2
F1F F 0.9259(14) 0.7273(5) 0.7673(16) 0.094(5) Uani 0.287(3) 1 d . U P C 2
F2F F 0.8172(14) 0.4092(6) 0.6304(9) 0.1238(11) Uani 0.235(3) 1 d D . P A 2
F2H F 0.790(2) 0.4746(8) 0.7373(14) 0.096(5) Uani 0.235(3) 1 d D U P A 2
F2E F 0.8181(14) 0.4888(6) 0.5709(14) 0.1220(13) Uani 0.235(3) 1 d D . P A 2
B2B B 0.7733(15) 0.4628(8) 0.6435(13) 0.0744(12) Uani 0.235(3) 1 d D . P A 2
F1I F 0.6917(14) 0.7254(6) 0.702(2) 0.135(8) Uani 0.300(3) 1 d . U P C 3
F1J F 0.863(3) 0.7072(10) 0.6502(13) 0.166(9) Uani 0.300(3) 1 d . U P C 3
F1K F 0.8726(19) 0.7285(5) 0.7951(9) 0.082(4) Uani 0.300(3) 1 d . U P C 3

loop_
_atom_site_aniso_label
_atom_site_aniso_U_11
_atom_site_aniso_U_22
_atom_site_aniso_U_33
_atom_site_aniso_U_23
_atom_site_aniso_U_13
_atom_site_aniso_U_12
Fe1 0.04784(18) 0.03876(17) 0.02876(16) -0.00068(10) 0.01135(11) 0.00021(12)
N8 0.0471(9) 0.0393(9) 0.0310(8) -0.0021(6) 0.0093(6) 0.0008(7)
N3 0.0466(9) 0.0400(9) 0.0340(8) 0.0015(6) 0.0094(7) 0.0004(7)
N9 0.0528(10) 0.0419(9) 0.0329(8) -0.0031(7) 0.0072(7) -0.0029(7)
N6 0.0591(11) 0.0448(9) 0.0324(8) -0.0048(7) 0.0131(7) -0.0030(8)
N4 0.0514(10) 0.0432(9) 0.0348(8) 0.0025(7) 0.0078(7) 0.0020(7)
N5 0.0507(10) 0.0444(9) 0.0374(9) -0.0030(7) 0.0113(7) 0.0014(8)
N7 0.0539(10) 0.0474(10) 0.0375(9) -0.0087(7) 0.0127(7) -0.0075(8)
O4 0.1138(16) 0.0679(12) 0.0664(12) 0.0033(9) 0.0518(12) -0.0136(11)
N1 0.0620(11) 0.0454(10) 0.0348(9) 0.0036(7) 0.0133(8) 0.0029(8)
O3 0.0872(14) 0.0905(14) 0.0474(10) -0.0107(9) 0.0325(9) -0.0051(10)
F1L 0.0959(14) 0.0757(13) 0.151(2) 0.0262(12) -0.0113(13) -0.0094(10)
N10 0.0515(10) 0.0461(10) 0.0360(9) 0.0021(7) 0.0104(7) -0.0023(8)
O1 0.0816(13) 0.1047(16) 0.0482(10) 0.0087(10) 0.0307(9) 0.0093(11)
N2 0.0553(11) 0.0481(10) 0.0422(9) 0.0065(8) 0.0119(8) 0.0083(8)
F2D 0.135(4) 0.158(5) 0.100(4) -0.067(3) 0.047(3) -0.025(3)
C22 0.0487(11) 0.0369(10) 0.0321(9) -0.0021(7) 0.0064(8) 0.0031(8)
C18 0.0475(11) 0.0401(10) 0.0355(10) -0.0020(8) 0.0103(8) -0.0001(8)
C4 0.0487(11) 0.0415(10) 0.0384(10) 0.0010(8) 0.0106(8) 0.0010(8)
C20 0.0500(12) 0.0470(11) 0.0374(10) 0.0055(8) 0.0147(9) 0.0090(9)
C19 0.0492(12) 0.0458(11) 0.0416(11) 0.0024(9) 0.0138(9) -0.0008(9)
O2 0.1160(17) 0.0728(13) 0.0843(14) -0.0024(11) 0.0621(13) 0.0204(12)
C6 0.0523(12) 0.0489(12) 0.0401(11) -0.0071(9) 0.0173(9) -0.0081(9)
C8 0.0477(11) 0.0387(10) 0.0332(9) 0.0002(8) 0.0088(8) -0.0033(8)
C26 0.0580(13) 0.0594(14) 0.0432(12) 0.0051(10) 0.0191(10) 0.0088(11)
C21 0.0554(12) 0.0452(11) 0.0321(10) -0.0018(8) 0.0108(8) 0.0066(9)
C5 0.0514(12) 0.0470(12) 0.0482(12) -0.0017(9) 0.0161(9) 0.0033(9)
C7 0.0533(12) 0.0480(11) 0.0347(10) 0.0006(8) 0.0126(9) -0.0065(9)
F2A 0.116(3) 0.088(3) 0.152(3) 0.031(2) -0.007(3) 0.0119(17)
C25 0.0568(13) 0.0527(13) 0.0501(12) 0.0068(10) 0.0069(10) -0.0117(10)
C9 0.0619(14) 0.0530(13) 0.0448(12) 0.0123(10) 0.0030(10) 0.0013(11)
C12 0.0576(14) 0.0634(15) 0.0513(13) -0.0101(11) 0.0238(11) -0.0070(11)
C15 0.0829(17) 0.0525(13) 0.0396(11) -0.0132(10) 0.0126(11) -0.0078(12)
C11 0.0565(13) 0.0516(13) 0.0556(13) -0.0046(10) 0.0107(10) 0.0098(10)
C23 0.0653(14) 0.0494(12) 0.0436(12) -0.0085(9) 0.0000(10) -0.0030(10)
C10 0.0644(16) 0.0582(14) 0.0619(15) 0.0066(11) 0.0040(12) 0.0161(12)
C1 0.0821(17) 0.0565(14) 0.0416(12) 0.0138(10) 0.0096(11) 0.0031(13)
F2C 0.173(4) 0.140(3) 0.0916(19) -0.0375(19) 0.047(2) -0.092(3)
C24 0.0667(16) 0.0534(14) 0.0589(15) -0.0021(11) -0.0001(12) -0.0145(11)
C16 0.089(2) 0.0660(16) 0.0530(14) -0.0224(12) 0.0106(13) -0.0191(14)
C2 0.091(2) 0.0642(16) 0.0601(16) 0.0229(13) 0.0059(14) 0.0153(15)
C3 0.0683(16) 0.0535(14) 0.0670(16) 0.0117(12) 0.0088(12) 0.0162(12)
F2B 0.119(2) 0.119(2) 0.142(3) -0.026(2) 0.051(2) 0.0339(19)
C17 0.0667(15) 0.0543(14) 0.0573(14) -0.0146(11) 0.0111(11) -0.0156(11)
C27 0.130(3) 0.092(2) 0.081(2) 0.0173(18) 0.064(2) -0.012(2)
C13 0.117(3) 0.099(3) 0.103(3) -0.029(2) 0.070(2) 0.003(2)
F1D 0.135(10) 0.184(8) 0.052(4) -0.042(4) 0.031(7) -0.044(8)
B1A 0.0635(17) 0.0587(16) 0.0452(15) 0.0001(11) 0.0068(12) 0.0039(13)
F1A 0.109(7) 0.071(4) 0.079(6) 0.012(4) -0.034(5) -0.004(5)
B2A 0.101(4) 0.058(2) 0.072(2) -0.0152(18) 0.039(2) -0.002(2)
C29 0.133(3) 0.098(3) 0.076(2) 0.035(2) 0.024(2) 0.019(2)
C30 0.102(3) 0.111(3) 0.088(2) 0.001(2) 0.007(2) -0.004(2)
F1B 0.085(5) 0.100(4) 0.135(10) 0.032(5) 0.055(5) -0.002(3)
N11 0.336(8) 0.163(4) 0.098(3) 0.028(3) 0.096(4) 0.081(5)
C14 0.225(7) 0.141(5) 0.169(5) -0.085(4) 0.097(5) -0.027(4)
C28A 0.275(13) 0.072(4) 0.184(7) 0.025(4) 0.158(9) -0.011(5)
C28B 0.275(13) 0.072(4) 0.184(7) 0.025(4) 0.158(9) -0.011(5)
F2G 0.173(4) 0.140(3) 0.0916(19) -0.0375(19) 0.047(2) -0.092(3)
F1H 0.121(12) 0.216(14) 0.090(9) -0.027(9) 0.050(9) 0.049(10)
F1E 0.144(13) 0.125(8) 0.040(4) 0.026(4) 0.013(7) 0.023(9)
F1F 0.068(6) 0.070(5) 0.132(14) 0.019(7) -0.017(6) -0.008(5)
F2F 0.119(2) 0.119(2) 0.142(3) -0.026(2) 0.051(2) 0.0339(19)
F2H 0.130(11) 0.103(9) 0.066(7) -0.008(6) 0.042(6) 0.066(9)
F2E 0.116(3) 0.088(3) 0.152(3) 0.031(2) -0.007(3) 0.0119(17)
B2B 0.101(4) 0.058(2) 0.072(2) -0.0152(18) 0.039(2) -0.002(2)
F1I 0.098(7) 0.112(9) 0.175(18) -0.054(13) -0.037(14) 0.057(6)
F1J 0.163(18) 0.284(18) 0.064(10) 0.001(9) 0.062(11) 0.035(15)
F1K 0.084(10) 0.089(5) 0.065(7) -0.026(4) -0.011(7) -0.013(7)

loop_
_atom_type_symbol
_atom_type_description
_atom_type_scat_dispersion_real
_atom_type_scat_dispersion_imag
_atom_type_scat_source
C C 0.0033 0.0016 'International Tables Vol C Tables 4.2.6.8 and 6.1.1.4'
H H 0.0000 0.0000 'International Tables Vol C Tables 4.2.6.8 and 6.1.1.4'
B B 0.0013 0.0007 'International Tables Vol C Tables 4.2.6.8 and 6.1.1.4'
F F 0.0171 0.0103 'International Tables Vol C Tables 4.2.6.8 and 6.1.1.4'
Fe Fe 0.3463 0.8444 'International Tables Vol C Tables 4.2.6.8 and 6.1.1.4'
N N 0.0061 0.0033 'International Tables Vol C Tables 4.2.6.8 and 6.1.1.4'
O O 0.0106 0.0060 'International Tables Vol C Tables 4.2.6.8 and 6.1.1.4'

loop_
_geom_angle_atom_site_label_1
_geom_angle_atom_site_label_2
_geom_angle_atom_site_label_3
_geom_angle
_geom_angle_site_symmetry_1
_geom_angle_site_symmetry_3
_geom_angle_publ_flag
N8 Fe1 N3 172.26(7) . . ?
N8 Fe1 N6 80.27(7) . . ?
N8 Fe1 N5 105.29(7) . . ?
N8 Fe1 N1 94.53(7) . . ?
N8 Fe1 N10 79.77(7) . . ?
N3 Fe1 N6 94.18(7) . . ?
N3 Fe1 N5 80.06(7) . . ?
N3 Fe1 N1 80.14(7) . . ?
N3 Fe1 N10 105.96(7) . . ?
N6 Fe1 N5 91.11(7) . . ?
N6 Fe1 N1 91.52(8) . . ?
N6 Fe1 N10 159.84(7) . . ?
N1 Fe1 N5 160.16(7) . . ?
N1 Fe1 N10 92.89(8) . . ?
N10 Fe1 N5 91.38(8) . . ?
C22 N8 Fe1 120.54(14) . . ?
C18 N8 Fe1 119.18(13) . . ?
C18 N8 C22 119.57(17) . . ?
C4 N3 Fe1 119.72(13) . . ?
C4 N3 C8 119.23(17) . . ?
C8 N3 Fe1 120.28(14) . . ?
N10 N9 C22 116.58(16) . . ?
C23 N9 N10 110.42(18) . . ?
C23 N9 C22 132.75(18) . . ?
N7 N6 Fe1 112.91(12) . . ?
C15 N6 Fe1 141.97(17) . . ?
C15 N6 N7 105.02(18) . . ?
N5 N4 C8 116.72(16) . . ?
C9 N4 N5 110.44(18) . . ?
C9 N4 C8 132.75(18) . . ?
N4 N5 Fe1 112.21(12) . . ?
C11 N5 Fe1 142.14(16) . . ?
C11 N5 N4 105.64(18) . . ?
N6 N7 C18 115.89(16) . . ?
C17 N7 N6 111.00(18) . . ?
C17 N7 C18 132.98(19) . . ?
C26 O4 C27 117.0(2) . . ?
N2 N1 Fe1 112.71(12) . . ?
C1 N1 Fe1 142.35(17) . . ?
C1 N1 N2 104.93(19) . . ?
N9 N10 Fe1 112.48(12) . . ?
C25 N10 Fe1 141.87(16) . . ?
C25 N10 N9 105.47(18) . . ?
N1 N2 C4 116.23(17) . . ?
C3 N2 N1 111.26(19) . . ?
C3 N2 C4 132.5(2) . . ?
N8 C22 N9 110.23(17) . . ?
N8 C22 C21 122.48(19) . . ?
C21 C22 N9 127.25(18) . . ?
N8 C18 N7 111.23(17) . . ?
N8 C18 C19 122.77(18) . . ?
C19 C18 N7 125.94(19) . . ?
N3 C4 N2 110.85(17) . . ?
N3 C4 C5 123.22(19) . . ?
C5 C4 N2 125.90(19) . . ?
C19 C20 C26 120.3(2) . . ?
C19 C20 C21 121.63(19) . . ?
C21 C20 C26 118.00(19) . . ?
C18 C19 C20 116.8(2) . . ?
C18 C19 H19 121.6 . . ?
C20 C19 H19 121.6 . . ?
C12 O2 C13 118.6(3) . . ?
C5 C6 C7 121.70(19) . . ?
C5 C6 C12 120.3(2) . . ?
C7 C6 C12 118.0(2) . . ?
N3 C8 N4 110.37(17) . . ?
N3 C8 C7 122.64(19) . . ?
C7 C8 N4 126.97(18) . . ?
O4 C26 C20 111.1(2) . . ?
O3 C26 O4 125.0(2) . . ?
O3 C26 C20 123.9(2) . . ?
C22 C21 C20 116.73(18) . . ?
C22 C21 H21 121.6 . . ?
C20 C21 H21 121.6 . . ?
C4 C5 C6 116.4(2) . . ?
C4 C5 H5 121.8 . . ?
C6 C5 H5 121.8 . . ?
C6 C7 H7 121.6 . . ?
C8 C7 C6 116.79(19) . . ?
C8 C7 H7 121.6 . . ?
N10 C25 H25 124.7 . . ?
N10 C25 C24 110.6(2) . . ?
C24 C25 H25 124.7 . . ?
N4 C9 H9 126.6 . . ?
C10 C9 N4 106.8(2) . . ?
C10 C9 H9 126.6 . . ?
O1 C12 O2 125.5(2) . . ?
O1 C12 C6 123.6(2) . . ?
O2 C12 C6 110.9(2) . . ?
N6 C15 H15 124.7 . . ?
N6 C15 C16 110.5(2) . . ?
C16 C15 H15 124.7 . . ?
N5 C11 H11 124.7 . . ?
N5 C11 C10 110.6(2) . . ?
C10 C11 H11 124.7 . . ?
N9 C23 H23 126.6 . . ?
C24 C23 N9 106.8(2) . . ?
C24 C23 H23 126.6 . . ?
C9 C10 C11 106.5(2) . . ?
C9 C10 H10 126.7 . . ?
C11 C10 H10 126.7 . . ?
N1 C1 H1 124.6 . . ?
N1 C1 C2 110.7(2) . . ?
C2 C1 H1 124.6 . . ?
C25 C24 H24 126.6 . . ?
C23 C24 C25 106.7(2) . . ?
C23 C24 H24 126.6 . . ?
C15 C16 H16 126.5 . . ?
C17 C16 C15 107.1(2) . . ?
C17 C16 H16 126.5 . . ?
C1 C2 H2 126.7 . . ?
C3 C2 C1 106.7(2) . . ?
C3 C2 H2 126.7 . . ?
N2 C3 C2 106.4(2) . . ?
N2 C3 H3 126.8 . . ?
C2 C3 H3 126.8 . . ?
N7 C17 H17 126.8 . . ?
C16 C17 N7 106.4(2) . . ?
C16 C17 H17 126.8 . . ?
O4 C27 H27A 110.6 . . ?
O4 C27 H27B 110.6 . . ?
O4 C27 H27C 110.7 . . ?
O4 C27 H27D 110.7 . . ?
O4 C27 C28A 105.7(4) . . ?
O4 C27 C28B 105.4(9) . . ?
H27A C27 H27B 108.7 . . ?
H27C C27 H27D 108.8 . . ?
C28A C27 H27A 110.6 . . ?
C28A C27 H27B 110.6 . . ?
C28B C27 H27C 110.7 . . ?
C28B C27 H27D 110.7 . . ?
O2 C13 H13A 110.0 . . ?
O2 C13 H13B 110.0 . . ?
H13A C13 H13B 108.4 . . ?
C14 C13 O2 108.5(3) . . ?
C14 C13 H13A 110.0 . . ?
C14 C13 H13B 110.0 . . ?
F1L B1A F1A 112.5(4) . . ?
F1L B1A F1B 108.1(4) . . ?
F1L B1A F1F 112.1(5) . . ?
F1D B1A F1L 111.7(6) . . ?
F1D B1A F1A 106.9(7) . . ?
F1D B1A F1B 110.0(6) . . ?
F1B B1A F1A 107.5(6) . . ?
F1H B1A F1L 102.8(9) . . ?
F1H B1A F1F 108.6(9) . . ?
F1E B1A F1L 112.6(7) . . ?
F1E B1A F1H 109.1(9) . . ?
F1E B1A F1F 111.2(9) . . ?
F1I B1A F1L 108.5(9) . . ?
F1J B1A F1L 103.6(11) . . ?
F1J B1A F1I 110.8(11) . . ?
F1J B1A F1K 113.8(11) . . ?
F1K B1A F1L 109.7(6) . . ?
F1K B1A F1I 110.2(8) . . ?
F2D B2A F2A 104.3(6) . . ?
F2D B2A F2C 117.9(6) . . ?
F2D B2A F2B 105.6(6) . . ?
F2C B2A F2A 111.4(6) . . ?
F2B B2A F2A 108.9(5) . . ?
F2B B2A F2C 108.3(4) . . ?
N11 C29 C30 178.6(5) . . ?
C29 C30 H30A 109.5 . . ?
C29 C30 H30B 109.5 . . ?
C29 C30 H30C 109.5 . . ?
H30A C30 H30B 109.5 . . ?
H30A C30 H30C 109.5 . . ?
H30B C30 H30C 109.5 . . ?
C13 C14 H14A 109.5 . . ?
C13 C14 H14B 109.5 . . ?
C13 C14 H14C 109.5 . . ?
H14A C14 H14B 109.5 . . ?
H14A C14 H14C 109.5 . . ?
H14B C14 H14C 109.5 . . ?
C27 C28A H28A 109.5 . . ?
C27 C28A H28B 109.5 . . ?
C27 C28A H28C 109.5 . . ?
H28A C28A H28B 109.5 . . ?
H28A C28A H28C 109.5 . . ?
H28B C28A H28C 109.5 . . ?
C27 C28B H28D 109.5 . . ?
C27 C28B H28E 109.5 . . ?
C27 C28B H28F 109.5 . . ?
H28D C28B H28E 109.5 . . ?
H28D C28B H28F 109.5 . . ?
H28E C28B H28F 109.5 . . ?
F2G B2B F2F 98.9(14) . . ?
F2H B2B F2G 98.0(15) . . ?
F2H B2B F2F 109.5(15) . . ?
F2H B2B F2E 132(2) . . ?
F2E B2B F2G 116.3(15) . . ?
F2E B2B F2F 98.3(14) . . ?

loop_
_geom_bond_atom_site_label_1
_geom_bond_atom_site_label_2
_geom_bond_distance
_geom_bond_site_symmetry_2
_geom_bond_publ_flag
Fe1 N8 1.8979(16) . ?
Fe1 N3 1.8988(17) . ?
Fe1 N6 1.9555(18) . ?
Fe1 N5 1.9805(18) . ?
Fe1 N1 1.9694(18) . ?
Fe1 N10 1.9799(18) . ?
N8 C22 1.344(2) . ?
N8 C18 1.337(3) . ?
N3 C4 1.338(3) . ?
N3 C8 1.341(2) . ?
N9 N10 1.385(2) . ?
N9 C22 1.402(3) . ?
N9 C23 1.366(3) . ?
N6 N7 1.380(2) . ?
N6 C15 1.331(3) . ?
N4 N5 1.382(2) . ?
N4 C8 1.407(3) . ?
N4 C9 1.364(3) . ?
N5 C11 1.322(3) . ?
N7 C18 1.395(2) . ?
N7 C17 1.362(3) . ?
O4 C26 1.323(3) . ?
O4 C27 1.464(3) . ?
N1 N2 1.377(2) . ?
N1 C1 1.327(3) . ?
O3 C26 1.193(3) . ?
F1L B1A 1.369(4) . ?
N10 C25 1.324(3) . ?
O1 C12 1.195(3) . ?
N2 C4 1.404(3) . ?
N2 C3 1.352(3) . ?
F2D B2A 1.320(7) . ?
C22 C21 1.379(3) . ?
C18 C19 1.377(3) . ?
C4 C5 1.375(3) . ?
C20 C19 1.392(3) . ?
C20 C26 1.502(3) . ?
C20 C21 1.394(3) . ?
C19 H19 0.9300 . ?
O2 C12 1.328(3) . ?
O2 C13 1.456(3) . ?
C6 C5 1.393(3) . ?
C6 C7 1.394(3) . ?
C6 C12 1.503(3) . ?
C8 C7 1.376(3) . ?
C21 H21 0.9300 . ?
C5 H5 0.9300 . ?
C7 H7 0.9300 . ?
F2A B2A 1.393(7) . ?
C25 H25 0.9300 . ?
C25 C24 1.401(4) . ?
C9 H9 0.9300 . ?
C9 C10 1.360(4) . ?
C15 H15 0.9300 . ?
C15 C16 1.393(4) . ?
C11 H11 0.9300 . ?
C11 C10 1.404(4) . ?
C23 H23 0.9300 . ?
C23 C24 1.358(4) . ?
C10 H10 0.9300 . ?
C1 H1 0.9300 . ?
C1 C2 1.391(4) . ?
F2C B2A 1.351(7) . ?
C24 H24 0.9300 . ?
C16 H16 0.9300 . ?
C16 C17 1.358(4) . ?
C2 H2 0.9300 . ?
C2 C3 1.363(4) . ?
C3 H3 0.9300 . ?
F2B B2A 1.346(6) . ?
C17 H17 0.9300 . ?
C27 H27A 0.9700 . ?
C27 H27B 0.9700 . ?
C27 H27C 0.9700 . ?
C27 H27D 0.9700 . ?
C27 C28A 1.488(7) . ?
C27 C28B 1.500(18) . ?
C13 H13A 0.9700 . ?
C13 H13B 0.9700 . ?
C13 C14 1.415(6) . ?
F1D B1A 1.321(10) . ?
B1A F1A 1.405(10) . ?
B1A F1B 1.401(8) . ?
B1A F1H 1.360(11) . ?
B1A F1E 1.285(10) . ?
B1A F1F 1.435(12) . ?
B1A F1I 1.340(12) . ?
B1A F1J 1.264(14) . ?
B1A F1K 1.318(11) . ?
C29 C30 1.431(5) . ?
C29 N11 1.111(5) . ?
C30 H30A 0.9600 . ?
C30 H30B 0.9600 . ?
C30 H30C 0.9600 . ?
C14 H14A 0.9600 . ?
C14 H14B 0.9600 . ?
C14 H14C 0.9600 . ?
C28A H28A 0.9600 . ?
C28A H28B 0.9600 . ?
C28A H28C 0.9600 . ?
C28B H28D 0.9600 . ?
C28B H28E 0.9600 . ?
C28B H28F 0.9600 . ?
F2G B2B 1.396(13) . ?
F2F B2B 1.396(16) . ?
F2H B2B 1.380(15) . ?
F2E B2B 1.383(15) . ?

loop_
_geom_torsion_atom_site_label_1
_geom_torsion_atom_site_label_2
_geom_torsion_atom_site_label_3
_geom_torsion_atom_site_label_4
_geom_torsion
_geom_torsion_site_symmetry_1
_geom_torsion_site_symmetry_2
_geom_torsion_site_symmetry_3
_geom_torsion_site_symmetry_4
_geom_torsion_publ_flag
Fe1 N8 C22 N9 7.0(2) . . . . ?
Fe1 N8 C22 C21 -170.80(15) . . . . ?
Fe1 N8 C18 N7 -8.2(2) . . . . ?
Fe1 N8 C18 C19 169.09(16) . . . . ?
Fe1 N3 C4 N2 -6.7(2) . . . . ?
Fe1 N3 C4 C5 171.31(17) . . . . ?
Fe1 N3 C8 N4 6.1(2) . . . . ?
Fe1 N3 C8 C7 -172.23(16) . . . . ?
Fe1 N6 N7 C18 -0.3(2) . . . . ?
Fe1 N6 N7 C17 176.21(16) . . . . ?
Fe1 N6 C15 C16 -175.1(2) . . . . ?
Fe1 N5 C11 C10 178.79(19) . . . . ?
Fe1 N1 N2 C4 0.0(2) . . . . ?
Fe1 N1 N2 C3 -179.38(17) . . . . ?
Fe1 N1 C1 C2 178.9(2) . . . . ?
Fe1 N10 C25 C24 173.72(19) . . . . ?
N8 C22 C21 C20 2.1(3) . . . . ?
N8 C18 C19 C20 1.4(3) . . . . ?
N3 C4 C5 C6 0.4(3) . . . . ?
N3 C8 C7 C6 1.5(3) . . . . ?
N9 N10 C25 C24 -0.6(3) . . . . ?
N9 C22 C21 C20 -175.23(19) . . . . ?
N9 C23 C24 C25 -0.5(3) . . . . ?
N6 Fe1 N8 C22 176.81(16) . . . . ?
N6 Fe1 N8 C18 6.51(15) . . . . ?
N6 Fe1 N3 C4 -85.38(16) . . . . ?
N6 Fe1 N3 C8 84.50(16) . . . . ?
N6 N7 C18 N8 5.2(3) . . . . ?
N6 N7 C18 C19 -172.0(2) . . . . ?
N6 N7 C17 C16 0.8(3) . . . . ?
N6 C15 C16 C17 -0.4(3) . . . . ?
N4 N5 C11 C10 -0.5(3) . . . . ?
N4 C8 C7 C6 -176.51(19) . . . . ?
N4 C9 C10 C11 -0.5(3) . . . . ?
N5 Fe1 N8 C22 -94.72(16) . . . . ?
N5 Fe1 N8 C18 94.98(16) . . . . ?
N5 Fe1 N3 C4 -175.78(17) . . . . ?
N5 Fe1 N3 C8 -5.90(15) . . . . ?
N5 N4 C8 N3 -2.1(2) . . . . ?
N5 N4 C8 C7 176.06(19) . . . . ?
N5 N4 C9 C10 0.2(3) . . . . ?
N5 C11 C10 C9 0.6(3) . . . . ?
N7 N6 C15 C16 0.8(3) . . . . ?
N7 C18 C19 C20 178.22(19) . . . . ?
N1 Fe1 N8 C22 86.03(16) . . . . ?
N1 Fe1 N8 C18 -84.27(16) . . . . ?
N1 Fe1 N3 C4 5.44(16) . . . . ?
N1 Fe1 N3 C8 175.32(16) . . . . ?
N1 N2 C4 N3 4.1(3) . . . . ?
N1 N2 C4 C5 -173.9(2) . . . . ?
N1 N2 C3 C2 0.2(3) . . . . ?
N1 C1 C2 C3 -0.1(3) . . . . ?
N10 Fe1 N8 C22 -6.09(15) . . . . ?
N10 Fe1 N8 C18 -176.39(16) . . . . ?
N10 Fe1 N3 C4 95.64(16) . . . . ?
N10 Fe1 N3 C8 -94.48(16) . . . . ?
N10 N9 C22 N8 -3.5(2) . . . . ?
N10 N9 C22 C21 174.13(19) . . . . ?
N10 N9 C23 C24 0.2(3) . . . . ?
N10 C25 C24 C23 0.7(3) . . . . ?
N2 N1 C1 C2 0.2(3) . . . . ?
N2 C4 C5 C6 178.1(2) . . . . ?
C22 N8 C18 N7 -178.58(17) . . . . ?
C22 N8 C18 C19 -1.3(3) . . . . ?
C22 N9 N10 Fe1 -1.0(2) . . . . ?
C22 N9 N10 C25 175.23(18) . . . . ?
C22 N9 C23 C24 -173.7(2) . . . . ?
C18 N8 C22 N9 177.23(17) . . . . ?
C18 N8 C22 C21 -0.5(3) . . . . ?
C18 N7 C17 C16 176.5(2) . . . . ?
C4 N3 C8 N4 175.99(17) . . . . ?
C4 N3 C8 C7 -2.3(3) . . . . ?
C4 N2 C3 C2 -179.1(2) . . . . ?
C19 C20 C26 O4 15.4(3) . . . . ?
C19 C20 C26 O3 -165.5(2) . . . . ?
C19 C20 C21 C22 -2.0(3) . . . . ?
C8 N3 C4 N2 -176.69(18) . . . . ?
C8 N3 C4 C5 1.3(3) . . . . ?
C8 N4 N5 Fe1 -2.2(2) . . . . ?
C8 N4 N5 C11 177.30(18) . . . . ?
C8 N4 C9 C10 -176.3(2) . . . . ?
C26 O4 C27 C28A -164.0(7) . . . . ?
C26 O4 C27 C28B 155.6(13) . . . . ?
C26 C20 C19 C18 -176.83(19) . . . . ?
C26 C20 C21 C22 175.24(19) . . . . ?
C21 C20 C19 C18 0.4(3) . . . . ?
C21 C20 C26 O4 -161.9(2) . . . . ?
C21 C20 C26 O3 17.2(3) . . . . ?
C5 C6 C7 C8 0.3(3) . . . . ?
C5 C6 C12 O1 -173.0(2) . . . . ?
C5 C6 C12 O2 5.7(3) . . . . ?
C7 C6 C5 C4 -1.2(3) . . . . ?
C7 C6 C12 O1 8.7(4) . . . . ?
C7 C6 C12 O2 -172.6(2) . . . . ?
C9 N4 N5 Fe1 -179.32(14) . . . . ?
C9 N4 N5 C11 0.2(2) . . . . ?
C9 N4 C8 N3 174.1(2) . . . . ?
C9 N4 C8 C7 -7.7(4) . . . . ?
C12 O2 C13 C14 -103.7(4) . . . . ?
C12 C6 C5 C4 -179.4(2) . . . . ?
C12 C6 C7 C8 178.58(19) . . . . ?
C15 N6 N7 C18 -177.50(19) . . . . ?
C15 N6 N7 C17 -1.0(3) . . . . ?
C15 C16 C17 N7 -0.3(3) . . . . ?
C23 N9 N10 Fe1 -175.95(14) . . . . ?
C23 N9 N10 C25 0.2(2) . . . . ?
C23 N9 C22 N8 170.1(2) . . . . ?
C23 N9 C22 C21 -12.3(4) . . . . ?
C1 N1 N2 C4 179.2(2) . . . . ?
C1 N1 N2 C3 -0.2(3) . . . . ?
C1 C2 C3 N2 0.0(3) . . . . ?
C3 N2 C4 N3 -176.7(2) . . . . ?
C3 N2 C4 C5 5.3(4) . . . . ?
C17 N7 C18 N8 -170.3(2) . . . . ?
C17 N7 C18 C19 12.5(4) . . . . ?
C27 O4 C26 O3 -3.6(4) . . . . ?
C27 O4 C26 C20 175.5(3) . . . . ?
C13 O2 C12 O1 -8.5(4) . . . . ?
C13 O2 C12 C6 172.8(3) . . . . ?
